data_4321168
loop_
_publ_author_name
'Kent D. Redwine'
'William L. Wilson'
'Donald G. Moses'
'Vincent J. Catalano'
'John H. Nelson'

_publ_section_title
;
 Cooperative Diastereoselectivity of Palladium- and Platinum-Promoted
 Intramolecular [4+2] Diels-Alder Cycloaddition Reactions of
 3,4-Dimethyl-1-phenylphosphole
;
_journal_name_full 'Inorganic Chemistry'
_journal_page_first 3392
_journal_page_last 3402
_journal_paper_doi 10.1021/ic990885j
_journal_volume 39
_journal_year 2000
_chemical_formula_sum 'C41 H46 B2 F8 N2 O P2 Pt'
_chemical_formula_weight 1013.45
_chemical_name_common 5b
_chemical_name_systematic
;
 ?
;
_space_group_IT_number 2
_symmetry_cell_setting triclinic
_symmetry_space_group_name_Hall '-P 1'
_symmetry_space_group_name_H-M 'P -1'
_atom_sites_solution_hydrogens geom
_atom_sites_solution_primary direct
_atom_sites_solution_secondary difmap
_audit_creation_method SHELXL-97
_cell_angle_alpha 103.653(11)
_cell_angle_beta 97.355(7)
_cell_angle_gamma 109.097(11)
_cell_formula_units_Z 2
_cell_length_a 10.5377(8)
_cell_length_b 12.055(2)
_cell_length_c 18.4919(17)
_cell_measurement_reflns_used 32
_cell_measurement_temperature 298(2)
_cell_measurement_theta_max 15.91
_cell_measurement_theta_min 4.01
_cell_volume 2102.5(5)
_computing_cell_refinement 'Siemens XSCANS'
_computing_data_collection 'Siemens XSCANS'
_computing_data_reduction 'Siemens SHELXTL'
_computing_molecular_graphics 'Siemens SHELXTL'
_computing_publication_material 'Siemens SHELXTL'
_computing_structure_refinement 'SHELXL-97 (Sheldrick, 1997)'
_computing_structure_solution 'SHELXS-97 (Sheldrick, 1990)'
_diffrn_ambient_temperature 298(2)
_diffrn_measured_fraction_theta_full 0.950
_diffrn_measured_fraction_theta_max 0.950
_diffrn_measurement_method '\w scans'
_diffrn_radiation_monochromator graphite
_diffrn_radiation_source 'fine-focus sealed tube'
_diffrn_radiation_type MoK\a
_diffrn_radiation_wavelength 0.71073
_diffrn_reflns_av_R_equivalents 0.0333
_diffrn_reflns_av_sigmaI/netI 0.0444
_diffrn_reflns_limit_h_max 1
_diffrn_reflns_limit_h_min -12
_diffrn_reflns_limit_k_max 13
_diffrn_reflns_limit_k_min -13
_diffrn_reflns_limit_l_max 21
_diffrn_reflns_limit_l_min -21
_diffrn_reflns_number 8629
_diffrn_reflns_theta_full 25.00
_diffrn_reflns_theta_max 25.00
_diffrn_reflns_theta_min 1.87
_diffrn_standards_interval_count 97
_diffrn_standards_number 3
_exptl_absorpt_coefficient_mu 3.483
_exptl_absorpt_correction_T_max 1.0000
_exptl_absorpt_correction_T_min 0.5395
_exptl_absorpt_correction_type empirical
_exptl_crystal_colour colorless
_exptl_crystal_density_diffrn 1.601
_exptl_crystal_density_method 'not measured'
_exptl_crystal_description block
_exptl_crystal_F_000 1008
_exptl_crystal_size_max .38
_exptl_crystal_size_mid .46
_exptl_crystal_size_min .42
_refine_diff_density_max 1.553
_refine_diff_density_min -0.704
_refine_diff_density_rms 0.109
_refine_ls_extinction_coef 0.0026(3)
_refine_ls_extinction_expression Fc^*^=kFc[1+0.001xFc^2^\l^3^/sin(2\q)]^-1/4^
_refine_ls_extinction_method SHELXL
_refine_ls_goodness_of_fit_ref 1.107
_refine_ls_hydrogen_treatment mixed
_refine_ls_matrix_type full
_refine_ls_number_parameters 515
_refine_ls_number_reflns 7321
_refine_ls_number_restraints 0
_refine_ls_restrained_S_all 1.107
_refine_ls_R_factor_all 0.0534
_refine_ls_R_factor_gt 0.0397
_refine_ls_shift/su_max 0.008
_refine_ls_shift/su_mean 0.001
_refine_ls_structure_factor_coef Fsqd
_refine_ls_weighting_details 'calc w=1/[\s^2^(Fo^2^)+(0.0527P)^2^+3.0329P] where P=(Fo^2^+2Fc^2^)/3'
_refine_ls_weighting_scheme calc
_refine_ls_wR_factor_gt 0.0928
_refine_ls_wR_factor_ref 0.1026
_reflns_number_gt 6233
_reflns_number_total 7321
_reflns_threshold_expression >2sigma(I)
_cod_data_source_file ic990885j_8.cif
_cod_data_source_block jhn144a
_cod_original_cell_volume 2102.4(4)
_cod_database_code 4321168

loop_
_symmetry_equiv_pos_as_xyz
'x, y, z'
'-x, -y, -z'

loop_
_atom_site_label
_atom_site_type_symbol
_atom_site_fract_x
_atom_site_fract_y
_atom_site_fract_z
_atom_site_U_iso_or_equiv
_atom_site_adp_type
_atom_site_occupancy
_atom_site_symmetry_multiplicity
_atom_site_calc_flag
_atom_site_refinement_flags
_atom_site_disorder_assembly
_atom_site_disorder_group
Pt1 Pt 0.67730(2) 0.67082(2) 0.288380(14) 0.03333(10) Uani 1 1 d . . .
P1 P 0.47211(15) 0.53619(14) 0.21740(9) 0.0330(3) Uani 1 1 d . . .
P2 P 0.76484(15) 0.52395(15) 0.28339(10) 0.0354(4) Uani 1 1 d . . .
N1 N 0.5913(5) 0.8095(5) 0.3028(3) 0.0391(12) Uani 1 1 d . . .
N2 N 0.8758(5) 0.8076(5) 0.3431(3) 0.0437(13) Uani 1 1 d . . .
C1 C 0.3400(6) 0.6018(6) 0.2005(3) 0.0347(13) Uani 1 1 d . . .
H1A H 0.2970 0.6210 0.2433 0.042 Uiso 1 1 calc R . .
C2 C 0.4284(7) 0.7149(6) 0.1772(4) 0.0417(15) Uani 1 1 d . . .
H2A H 0.3650 0.7390 0.1466 0.050 Uiso 1 1 calc R . .
C3 C 0.5115(7) 0.6644(6) 0.1247(4) 0.0419(15) Uani 1 1 d . . .
H3A H 0.6095 0.7070 0.1464 0.050 Uiso 1 1 calc R . .
H3B H 0.4913 0.6758 0.0749 0.050 Uiso 1 1 calc R . .
C4 C 0.4689(6) 0.5262(6) 0.1173(4) 0.0385(14) Uani 1 1 d . . .
H4A H 0.5271 0.4860 0.0940 0.046 Uiso 1 1 calc R . .
C5 C 0.3163(6) 0.4646(6) 0.0824(4) 0.0413(15) Uani 1 1 d . . .
C6 C 0.2449(6) 0.5061(6) 0.1294(4) 0.0398(14) Uani 1 1 d . . .
C7 C 0.2628(8) 0.3724(7) 0.0037(4) 0.063(2) Uani 1 1 d . . .
H7A H 0.3388 0.3608 -0.0162 0.094 Uiso 1 1 calc R . .
H7B H 0.2138 0.4025 -0.0295 0.094 Uiso 1 1 calc R . .
H7C H 0.2019 0.2955 0.0069 0.094 Uiso 1 1 calc R . .
C8 C 0.0905(7) 0.4717(8) 0.1151(5) 0.062(2) Uani 1 1 d . . .
H8A H 0.0674 0.5155 0.1587 0.093 Uiso 1 1 calc R . .
H8B H 0.0462 0.3849 0.1065 0.093 Uiso 1 1 calc R . .
H8C H 0.0598 0.4930 0.0709 0.093 Uiso 1 1 calc R . .
C9 C 0.3977(6) 0.3910(6) 0.2360(4) 0.0380(14) Uani 1 1 d . . .
C10 C 0.4044(6) 0.3921(6) 0.3116(4) 0.0438(15) Uani 1 1 d . . .
H10A H 0.4452 0.4658 0.3507 0.053 Uiso 1 1 calc R . .
C11 C 0.3498(8) 0.2823(8) 0.3281(5) 0.063(2) Uani 1 1 d . . .
H11A H 0.3544 0.2824 0.3787 0.075 Uiso 1 1 calc R . .
C12 C 0.2892(8) 0.1739(8) 0.2710(6) 0.066(2) Uani 1 1 d . . .
H12A H 0.2525 0.1007 0.2829 0.079 Uiso 1 1 calc R . .
C13 C 0.2823(8) 0.1723(7) 0.1973(6) 0.067(2) Uani 1 1 d . . .
H13A H 0.2410 0.0979 0.1587 0.080 Uiso 1 1 calc R . .
C14 C 0.3358(7) 0.2793(6) 0.1790(4) 0.0540(18) Uani 1 1 d . . .
H14A H 0.3307 0.2772 0.1280 0.065 Uiso 1 1 calc R . .
C15 C 0.5016(7) 0.8195(6) 0.2486(4) 0.0428(15) Uani 1 1 d . . .
C16 C 0.4604(8) 0.9199(7) 0.2641(5) 0.059(2) Uani 1 1 d . . .
H16A H 0.4025 0.9301 0.2260 0.070 Uiso 1 1 calc R . .
C17 C 0.5054(8) 1.0036(7) 0.3354(5) 0.065(2) Uani 1 1 d . . .
H17A H 0.4784 1.0708 0.3452 0.078 Uiso 1 1 calc R . .
C18 C 0.5900(8) 0.9890(7) 0.3927(5) 0.062(2) Uani 1 1 d . . .
H18A H 0.6178 1.0429 0.4420 0.075 Uiso 1 1 calc R . .
C19 C 0.6313(7) 0.8908(6) 0.3735(4) 0.0482(17) Uani 1 1 d . . .
H19A H 0.6897 0.8798 0.4110 0.058 Uiso 1 1 calc R . .
C20 C 0.9509(6) 0.5808(6) 0.3216(4) 0.0396(14) Uani 1 1 d . . .
H20A H 1.0090 0.6173 0.2896 0.048 Uiso 1 1 calc R . .
C21 C 0.9601(7) 0.6697(7) 0.4000(4) 0.0466(16) Uani 1 1 d . . .
H21A H 1.0438 0.6795 0.4349 0.056 Uiso 1 1 calc R . .
C22 C 0.8347(7) 0.5998(7) 0.4291(4) 0.0507(17) Uani 1 1 d . . .
H22A H 0.7726 0.6440 0.4341 0.061 Uiso 1 1 calc R . .
H22B H 0.8653 0.5914 0.4786 0.061 Uiso 1 1 calc R . .
C23 C 0.7607(6) 0.4710(6) 0.3690(4) 0.0446(16) Uani 1 1 d . . .
H23A H 0.6693 0.4226 0.3743 0.054 Uiso 1 1 calc R . .
C24 C 0.8607(7) 0.4061(7) 0.3625(4) 0.0481(17) Uani 1 1 d . . .
C25 C 0.9668(6) 0.4675(7) 0.3369(4) 0.0463(16) Uani 1 1 d . . .
C26 C 0.8395(9) 0.2937(8) 0.3874(5) 0.072(2) Uani 1 1 d . . .
H26A H 0.7534 0.2704 0.4029 0.109 Uiso 1 1 calc R . .
H26B H 0.9133 0.3103 0.4295 0.109 Uiso 1 1 calc R . .
H26C H 0.8381 0.2280 0.3458 0.109 Uiso 1 1 calc R . .
C27 C 1.0961(8) 0.4416(8) 0.3280(5) 0.068(2) Uani 1 1 d . . .
H27A H 1.1540 0.5015 0.3082 0.102 Uiso 1 1 calc R . .
H27B H 1.0715 0.3610 0.2933 0.102 Uiso 1 1 calc R . .
H27C H 1.1448 0.4460 0.3768 0.102 Uiso 1 1 calc R . .
C28 C 0.7176(6) 0.3997(6) 0.1959(4) 0.0404(15) Uani 1 1 d . . .
C29 C 0.7595(7) 0.4307(7) 0.1326(4) 0.0524(18) Uani 1 1 d . . .
H29A H 0.8118 0.5116 0.1363 0.063 Uiso 1 1 calc R . .
C30 C 0.7218(9) 0.3391(9) 0.0640(5) 0.072(2) Uani 1 1 d . . .
H30A H 0.7505 0.3584 0.0215 0.086 Uiso 1 1 calc R . .
C31 C 0.6431(10) 0.2204(10) 0.0577(7) 0.090(3) Uani 1 1 d . . .
H31A H 0.6175 0.1600 0.0109 0.108 Uiso 1 1 calc R . .
C32 C 0.6017(10) 0.1900(8) 0.1204(7) 0.082(3) Uani 1 1 d . . .
H32A H 0.5481 0.1093 0.1164 0.099 Uiso 1 1 calc R . .
C33 C 0.6403(8) 0.2803(7) 0.1892(5) 0.0585(19) Uani 1 1 d . . .
H33A H 0.6135 0.2600 0.2318 0.070 Uiso 1 1 calc R . .
C34 C 0.9744(7) 0.7949(7) 0.3922(4) 0.0486(17) Uani 1 1 d . . .
C35 C 1.0971(8) 0.8940(8) 0.4289(5) 0.067(2) Uani 1 1 d . . .
H35A H 1.1637 0.8850 0.4627 0.080 Uiso 1 1 calc R . .
C36 C 1.1197(9) 1.0059(8) 0.4149(5) 0.076(3) Uani 1 1 d . . .
H36A H 1.1999 1.0732 0.4406 0.091 Uiso 1 1 calc R . .
C37 C 1.0244(8) 1.0167(8) 0.3638(5) 0.066(2) Uani 1 1 d . . .
H37A H 1.0397 1.0901 0.3520 0.080 Uiso 1 1 calc R . .
C38 C 0.9039(7) 0.9167(7) 0.3294(4) 0.0540(18) Uani 1 1 d . . .
H38A H 0.8383 0.9253 0.2947 0.065 Uiso 1 1 calc R . .
B1 B 1.4330(12) 0.7049(10) 0.4696(6) 0.069(3) Uani 1 1 d . . .
F1 F 1.3357(10) 0.7570(9) 0.4601(7) 0.206(5) Uani 1 1 d . . .
F2 F 1.4419(11) 0.6683(6) 0.4018(5) 0.185(5) Uani 1 1 d . . .
F3 F 1.5392(9) 0.8034(8) 0.5168(4) 0.160(3) Uani 1 1 d . . .
F8 F 0.9397(10) 0.7237(8) 0.1653(5) 0.184(4) Uani 1 1 d . . .
B2 B 1.0583(12) 0.8027(10) 0.1655(9) 0.085(4) Uani 1 1 d . . .
F7 F 1.1072(14) 0.7670(14) 0.1076(6) 0.236(7) Uani 1 1 d . . .
F6 F 1.0439(16) 0.8982(9) 0.1634(10) 0.284(8) Uani 1 1 d . . .
F5 F 1.1338(10) 0.8124(17) 0.2300(6) 0.272(8) Uani 1 1 d . . .
F4 F 1.3804(8) 0.6148(8) 0.4999(5) 0.148(3) Uani 1 1 d . . .
C39 C 0.886(3) 0.107(2) 0.1783(11) 0.244(14) Uani 1 1 d . . .
H39A H 0.8529 0.0982 0.2233 0.367 Uiso 1 1 calc R . .
H39B H 0.8877 0.1840 0.1710 0.367 Uiso 1 1 calc R . .
H39C H 0.9778 0.1067 0.1842 0.367 Uiso 1 1 calc R . .
C40 C 0.7997(17) 0.0107(16) 0.1152(18) 0.168(10) Uani 1 1 d . . .
C41 C 0.822(3) -0.001(3) 0.0423(14) 0.272(17) Uani 1 1 d . . .
H41A H 0.7505 -0.0737 0.0075 0.409 Uiso 1 1 calc R . .
H41B H 0.9097 -0.0077 0.0410 0.409 Uiso 1 1 calc R . .
H41C H 0.8196 0.0696 0.0276 0.409 Uiso 1 1 calc R . .
O1 O 0.697(2) -0.0507(16) 0.118(2) 0.387(19) Uani 1 1 d . . .

loop_
_atom_site_aniso_label
_atom_site_aniso_U_11
_atom_site_aniso_U_22
_atom_site_aniso_U_33
_atom_site_aniso_U_23
_atom_site_aniso_U_13
_atom_site_aniso_U_12
Pt1 0.02727(13) 0.03458(15) 0.03493(15) 0.01020(10) 0.00334(9) 0.00882(9)
P1 0.0265(7) 0.0351(8) 0.0358(9) 0.0115(7) 0.0053(6) 0.0094(6)
P2 0.0253(7) 0.0411(9) 0.0397(9) 0.0159(7) 0.0029(7) 0.0110(7)
N1 0.039(3) 0.036(3) 0.041(3) 0.008(2) 0.008(2) 0.013(2)
N2 0.034(3) 0.044(3) 0.046(3) 0.010(3) 0.006(2) 0.009(2)
C1 0.031(3) 0.042(3) 0.035(3) 0.015(3) 0.008(3) 0.017(3)
C2 0.041(3) 0.043(4) 0.044(4) 0.017(3) 0.007(3) 0.017(3)
C3 0.042(3) 0.051(4) 0.035(3) 0.019(3) 0.008(3) 0.015(3)
C4 0.035(3) 0.044(4) 0.036(3) 0.010(3) 0.006(3) 0.016(3)
C5 0.039(3) 0.044(4) 0.039(4) 0.013(3) 0.003(3) 0.014(3)
C6 0.031(3) 0.046(4) 0.041(4) 0.013(3) 0.001(3) 0.014(3)
C7 0.062(5) 0.067(5) 0.040(4) 0.001(4) -0.001(4) 0.016(4)
C8 0.035(4) 0.073(5) 0.067(5) 0.007(4) 0.002(3) 0.018(4)
C9 0.026(3) 0.038(4) 0.051(4) 0.019(3) 0.008(3) 0.010(3)
C10 0.036(3) 0.049(4) 0.050(4) 0.022(3) 0.012(3) 0.015(3)
C11 0.058(5) 0.083(6) 0.076(6) 0.052(5) 0.036(4) 0.035(5)
C12 0.047(4) 0.054(5) 0.109(8) 0.046(5) 0.020(5) 0.017(4)
C13 0.056(5) 0.042(4) 0.087(7) 0.018(4) 0.002(4) 0.004(4)
C14 0.051(4) 0.045(4) 0.055(5) 0.018(4) -0.002(3) 0.007(3)
C15 0.039(3) 0.033(3) 0.056(4) 0.018(3) 0.013(3) 0.010(3)
C16 0.058(5) 0.048(4) 0.066(5) 0.014(4) 0.001(4) 0.022(4)
C17 0.065(5) 0.047(4) 0.084(6) 0.007(4) 0.009(4) 0.034(4)
C18 0.056(5) 0.045(4) 0.073(6) -0.002(4) 0.006(4) 0.020(4)
C19 0.045(4) 0.041(4) 0.047(4) 0.004(3) 0.002(3) 0.010(3)
C20 0.025(3) 0.052(4) 0.039(4) 0.016(3) 0.004(3) 0.010(3)
C21 0.036(3) 0.062(5) 0.037(4) 0.014(3) 0.001(3) 0.015(3)
C22 0.045(4) 0.072(5) 0.035(4) 0.019(4) 0.005(3) 0.022(4)
C23 0.034(3) 0.055(4) 0.049(4) 0.026(3) 0.010(3) 0.013(3)
C24 0.036(3) 0.064(5) 0.053(4) 0.032(4) 0.005(3) 0.021(3)
C25 0.035(3) 0.057(4) 0.046(4) 0.018(3) 0.000(3) 0.018(3)
C26 0.079(6) 0.082(6) 0.084(6) 0.054(5) 0.023(5) 0.041(5)
C27 0.048(4) 0.085(6) 0.090(6) 0.042(5) 0.015(4) 0.037(4)
C28 0.027(3) 0.041(4) 0.051(4) 0.012(3) -0.001(3) 0.015(3)
C29 0.041(4) 0.064(5) 0.047(4) 0.008(4) 0.001(3) 0.022(3)
C30 0.064(5) 0.098(7) 0.054(5) 0.009(5) 0.000(4) 0.047(5)
C31 0.074(6) 0.074(7) 0.091(8) -0.027(6) -0.014(6) 0.036(6)
C32 0.068(6) 0.050(5) 0.104(8) -0.004(5) 0.002(6) 0.015(4)
C33 0.055(4) 0.042(4) 0.072(5) 0.012(4) 0.007(4) 0.015(4)
C34 0.037(4) 0.056(4) 0.043(4) 0.006(3) 0.002(3) 0.013(3)
C35 0.044(4) 0.068(6) 0.056(5) 0.005(4) -0.015(4) 0.000(4)
C36 0.052(5) 0.057(5) 0.084(6) 0.006(5) -0.001(5) -0.010(4)
C37 0.049(4) 0.052(5) 0.082(6) 0.018(4) 0.014(4) 0.001(4)
C38 0.036(4) 0.051(4) 0.063(5) 0.016(4) 0.004(3) 0.005(3)
B1 0.077(7) 0.060(6) 0.058(6) 0.004(5) 0.019(5) 0.019(5)
F1 0.153(8) 0.152(8) 0.298(14) 0.047(9) 0.015(9) 0.065(7)
F2 0.285(11) 0.080(5) 0.143(7) -0.003(4) 0.151(8) -0.005(6)
F3 0.154(7) 0.140(7) 0.108(6) 0.030(5) -0.038(5) -0.015(5)
F8 0.159(8) 0.143(7) 0.151(8) 0.037(6) -0.017(6) -0.046(6)
B2 0.060(6) 0.049(6) 0.112(10) 0.005(6) -0.012(7) 0.002(5)
F7 0.327(15) 0.391(18) 0.159(9) 0.143(11) 0.148(10) 0.271(15)
F6 0.347(18) 0.094(7) 0.46(2) 0.123(11) 0.163(17) 0.084(9)
F5 0.108(7) 0.51(3) 0.165(10) 0.094(12) -0.005(7) 0.092(11)
F4 0.144(6) 0.165(7) 0.148(7) 0.112(6) 0.053(5) 0.020(5)
C39 0.28(3) 0.24(3) 0.19(2) -0.038(18) -0.090(19) 0.19(2)
C40 0.094(10) 0.105(12) 0.36(3) 0.127(17) 0.092(16) 0.057(9)
C41 0.40(5) 0.30(4) 0.21(3) 0.07(2) 0.08(3) 0.26(4)
O1 0.225(18) 0.170(15) 0.89(6) 0.23(3) 0.25(3) 0.129(14)

loop_
_atom_type_symbol
_atom_type_description
_atom_type_scat_dispersion_real
_atom_type_scat_dispersion_imag
_atom_type_scat_source
C C 0.0033 0.0016 'International Tables Vol C Tables 4.2.6.8 and 6.1.1.4'
H H 0.0000 0.0000 'International Tables Vol C Tables 4.2.6.8 and 6.1.1.4'
B B 0.0013 0.0007 'International Tables Vol C Tables 4.2.6.8 and 6.1.1.4'
N N 0.0061 0.0033 'International Tables Vol C Tables 4.2.6.8 and 6.1.1.4'
F F 0.0171 0.0103 'International Tables Vol C Tables 4.2.6.8 and 6.1.1.4'
P P 0.1023 0.0942 'International Tables Vol C Tables 4.2.6.8 and 6.1.1.4'
Pt Pt -1.7033 8.3905 'International Tables Vol C Tables 4.2.6.8 and 6.1.1.4'
O O 0.0106 0.0060 'International Tables Vol C Tables 4.2.6.8 and 6.1.1.4'

loop_
_geom_angle_atom_site_label_1
_geom_angle_atom_site_label_2
_geom_angle_atom_site_label_3
_geom_angle
_geom_angle_site_symmetry_1
_geom_angle_site_symmetry_3
_geom_angle_publ_flag
N2 Pt1 N1 89.8(2) . . ?
N2 Pt1 P1 172.40(16) . . ?
N1 Pt1 P1 88.31(14) . . ?
N2 Pt1 P2 90.06(15) . . ?
N1 Pt1 P2 174.97(15) . . ?
P1 Pt1 P2 92.49(6) . . ?
C9 P1 C4 115.0(3) . . ?
C9 P1 C1 110.4(3) . . ?
C4 P1 C1 81.6(3) . . ?
C9 P1 Pt1 119.5(2) . . ?
C4 P1 Pt1 109.1(2) . . ?
C1 P1 Pt1 115.4(2) . . ?
C28 P2 C20 109.6(3) . . ?
C28 P2 C23 113.0(3) . . ?
C20 P2 C23 81.9(3) . . ?
C28 P2 Pt1 119.3(2) . . ?
C20 P2 Pt1 114.6(2) . . ?
C23 P2 Pt1 112.4(2) . . ?
C15 N1 C19 119.6(6) . . ?
C15 N1 Pt1 125.3(4) . . ?
C19 N1 Pt1 115.1(4) . . ?
C38 N2 C34 117.6(6) . . ?
C38 N2 Pt1 116.7(4) . . ?
C34 N2 Pt1 125.6(5) . . ?
C6 C1 C2 108.2(5) . . ?
C6 C1 P1 100.7(4) . . ?
C2 C1 P1 98.7(4) . . ?
C15 C2 C3 120.1(5) . . ?
C15 C2 C1 108.1(5) . . ?
C3 C2 C1 104.7(5) . . ?
C2 C3 C4 107.1(5) . . ?
C5 C4 C3 108.0(5) . . ?
C5 C4 P1 101.4(4) . . ?
C3 C4 P1 98.3(4) . . ?
C6 C5 C4 110.4(6) . . ?
C6 C5 C7 128.5(6) . . ?
C4 C5 C7 121.1(6) . . ?
C5 C6 C1 110.7(5) . . ?
C5 C6 C8 127.3(6) . . ?
C1 C6 C8 121.8(6) . . ?
C10 C9 C14 118.8(6) . . ?
C10 C9 P1 117.6(5) . . ?
C14 C9 P1 123.6(5) . . ?
C11 C10 C9 119.3(7) . . ?
C12 C11 C10 120.7(8) . . ?
C13 C12 C11 120.3(7) . . ?
C12 C13 C14 120.5(8) . . ?
C13 C14 C9 120.4(7) . . ?
N1 C15 C16 119.4(6) . . ?
N1 C15 C2 120.5(5) . . ?
C16 C15 C2 119.4(6) . . ?
C17 C16 C15 120.1(7) . . ?
C16 C17 C18 120.7(7) . . ?
C17 C18 C19 116.7(7) . . ?
N1 C19 C18 123.3(7) . . ?
C25 C20 C21 107.1(5) . . ?
C25 C20 P2 101.0(4) . . ?
C21 C20 P2 99.2(4) . . ?
C34 C21 C22 118.2(6) . . ?
C34 C21 C20 110.4(5) . . ?
C22 C21 C20 105.1(5) . . ?
C21 C22 C23 106.7(5) . . ?
C24 C23 C22 108.7(5) . . ?
C24 C23 P2 101.1(4) . . ?
C22 C23 P2 97.1(4) . . ?
C25 C24 C26 128.3(7) . . ?
C25 C24 C23 110.5(6) . . ?
C26 C24 C23 121.1(6) . . ?
C24 C25 C27 128.4(7) . . ?
C24 C25 C20 111.2(6) . . ?
C27 C25 C20 120.3(6) . . ?
C33 C28 C29 119.8(7) . . ?
C33 C28 P2 123.2(6) . . ?
C29 C28 P2 116.9(5) . . ?
C30 C29 C28 118.7(8) . . ?
C31 C30 C29 121.0(9) . . ?
C30 C31 C32 120.1(9) . . ?
C33 C32 C31 119.2(9) . . ?
C28 C33 C32 121.1(8) . . ?
N2 C34 C35 120.4(7) . . ?
N2 C34 C21 120.3(6) . . ?
C35 C34 C21 118.8(7) . . ?
C36 C35 C34 119.9(8) . . ?
C37 C36 C35 119.5(8) . . ?
C36 C37 C38 118.7(8) . . ?
N2 C38 C37 123.8(7) . . ?
F2 B1 F4 114.0(9) . . ?
F2 B1 F3 117.4(10) . . ?
F4 B1 F3 115.1(10) . . ?
F2 B1 F1 100.5(11) . . ?
F4 B1 F1 106.8(10) . . ?
F3 B1 F1 100.1(9) . . ?
F6 B2 F7 107.8(15) . . ?
F6 B2 F8 108.3(13) . . ?
F7 B2 F8 113.1(12) . . ?
F6 B2 F5 113.0(15) . . ?
F7 B2 F5 112.5(12) . . ?
F8 B2 F5 102.1(13) . . ?
O1 C40 C41 114(3) . . ?
O1 C40 C39 122(3) . . ?
C41 C40 C39 123(2) . . ?

loop_
_geom_bond_atom_site_label_1
_geom_bond_atom_site_label_2
_geom_bond_distance
_geom_bond_site_symmetry_2
_geom_bond_publ_flag
Pt1 N2 2.128(5) . ?
Pt1 N1 2.129(5) . ?
Pt1 P1 2.2369(16) . ?
Pt1 P2 2.2377(16) . ?
P1 C9 1.803(6) . ?
P1 C4 1.821(6) . ?
P1 C1 1.841(6) . ?
P2 C28 1.809(7) . ?
P2 C20 1.830(6) . ?
P2 C23 1.843(7) . ?
N1 C15 1.341(8) . ?
N1 C19 1.354(8) . ?
N2 C38 1.343(9) . ?
N2 C34 1.363(8) . ?
C1 C6 1.501(9) . ?
C1 C2 1.569(9) . ?
C2 C15 1.498(9) . ?
C2 C3 1.540(9) . ?
C3 C4 1.544(9) . ?
C4 C5 1.510(8) . ?
C5 C6 1.334(9) . ?
C5 C7 1.512(9) . ?
C6 C8 1.512(9) . ?
C9 C10 1.388(9) . ?
C9 C14 1.389(10) . ?
C10 C11 1.383(10) . ?
C11 C12 1.364(12) . ?
C12 C13 1.351(12) . ?
C13 C14 1.370(10) . ?
C15 C16 1.395(10) . ?
C16 C17 1.372(11) . ?
C17 C18 1.377(11) . ?
C18 C19 1.377(10) . ?
C20 C25 1.515(9) . ?
C20 C21 1.556(9) . ?
C21 C34 1.509(10) . ?
C21 C22 1.554(9) . ?
C22 C23 1.557(10) . ?
C23 C24 1.504(9) . ?
C24 C25 1.335(9) . ?
C24 C26 1.490(10) . ?
C25 C27 1.514(9) . ?
C28 C33 1.369(10) . ?
C28 C29 1.391(10) . ?
C29 C30 1.381(11) . ?
C30 C31 1.367(14) . ?
C31 C32 1.378(14) . ?
C32 C33 1.375(12) . ?
C34 C35 1.394(10) . ?
C35 C36 1.383(12) . ?
C36 C37 1.349(12) . ?
C37 C38 1.378(10) . ?
B1 F2 1.253(12) . ?
B1 F4 1.332(12) . ?
B1 F3 1.347(12) . ?
B1 F1 1.381(14) . ?
F8 B2 1.300(14) . ?
B2 F6 1.218(15) . ?
B2 F7 1.290(16) . ?
B2 F5 1.304(16) . ?
C39 C40 1.39(3) . ?
C40 O1 1.107(18) . ?
C40 C41 1.38(3) . ?
